data_2200965
loop_
_publ_author_name
'Ho, Soo Yei'
'Tiekink, Edward R. T.'

_publ_section_title (<i>N,N</i>-Diethyldithiocarbamato)[tris(<i>p</i>-methoxyphenyl)phosphine]gold(I)
_journal_issue 3
_journal_name_full 'Acta Crystallographica Section E'
_journal_page_first m86
_journal_page_last m87
_journal_paper_doi 10.1107/S1600536802002064
_journal_volume 58
_journal_year 2002
_chemical_formula_iupac '[Au (C5 H10 N S2) (C21 H21 O3 P)]'
_chemical_formula_moiety 'C26 H31 Au N O3 P S2'
_chemical_formula_sum 'C26 H31 Au N O3 P S2'
_chemical_formula_weight 697.57
_chemical_name_systematic
;
 ?
;
_space_group_IT_number 14
_symmetry_cell_setting monoclinic
_symmetry_space_group_name_Hall '-P 2ybc'
_symmetry_space_group_name_H-M 'P 1 21/c 1'
_atom_sites_solution_hydrogens geom
_atom_sites_solution_primary direct
_atom_sites_solution_secondary difmap
_audit_creation_method SHELXL-97
_cell_angle_alpha 90
_cell_angle_beta 105.5760(10)
_cell_angle_gamma 90
_cell_formula_units_Z 4
_cell_length_a 10.4567(4)
_cell_length_b 15.6672(7)
_cell_length_c 17.0037(7)
_cell_measurement_reflns_used 21862
_cell_measurement_temperature 223(2)
_cell_measurement_theta_max 30.0
_cell_measurement_theta_min 1.8
_cell_volume 2683.37(19)
_computing_cell_refinement 'SAINT (Bruker, 2000)'
_computing_data_collection 'SMART (Bruker, 2000)'
_computing_data_reduction 'SHELXTL (Bruker, 2000)'
_computing_molecular_graphics 'ORTEPII (Johnson, 1976)'
_computing_publication_material SHEXLTL
_computing_structure_refinement 'SHELXL97 (Sheldrick, 1997)'
_computing_structure_solution 'PATTY in DIRDIF92 (Beurskens et al., 1992)'
_diffrn_ambient_temperature 223(2)
_diffrn_measured_fraction_theta_full .995
_diffrn_measured_fraction_theta_max .995
_diffrn_measurement_device_type 'Bruker AXS SMART CCD'
_diffrn_measurement_method \w
_diffrn_radiation_monochromator graphite
_diffrn_radiation_source 'fine-focus sealed tube'
_diffrn_radiation_type MoK\a
_diffrn_radiation_wavelength .71069
_diffrn_reflns_av_R_equivalents .034
_diffrn_reflns_av_sigmaI/netI .047
_diffrn_reflns_limit_h_max 14
_diffrn_reflns_limit_h_min -14
_diffrn_reflns_limit_k_max 10
_diffrn_reflns_limit_k_min -22
_diffrn_reflns_limit_l_max 23
_diffrn_reflns_limit_l_min -23
_diffrn_reflns_number 21862
_diffrn_reflns_theta_full 30.0
_diffrn_reflns_theta_max 30.0
_diffrn_reflns_theta_min 1.8
_diffrn_standards_decay_% 0
_diffrn_standards_number 0
_exptl_absorpt_coefficient_mu 5.726
_exptl_absorpt_correction_T_max .564
_exptl_absorpt_correction_T_min .218
_exptl_absorpt_correction_type multi-scan
_exptl_absorpt_process_details '(SADABS, Bruker, 2000)'
_exptl_crystal_colour pale-yellow
_exptl_crystal_density_diffrn 1.727
_exptl_crystal_density_method 'not measured'
_exptl_crystal_description block
_exptl_crystal_F_000 1376
_exptl_crystal_size_max .42
_exptl_crystal_size_mid .10
_exptl_crystal_size_min .10
_refine_diff_density_max 2.14
_refine_diff_density_min -1.26
_refine_ls_extinction_method none
_refine_ls_goodness_of_fit_ref 1.02
_refine_ls_hydrogen_treatment constr
_refine_ls_matrix_type full
_refine_ls_number_parameters 308
_refine_ls_number_reflns 7806
_refine_ls_number_restraints 0
_refine_ls_restrained_S_all 1.02
_refine_ls_R_factor_all .045
_refine_ls_R_factor_gt .033
_refine_ls_shift/su_max .001
_refine_ls_shift/su_mean .000
_refine_ls_structure_factor_coef Fsqd
_refine_ls_weighting_details 'calc w = 1/[\s^2^(Fo^2^)+(0.0366P)^2^] where P = (Fo^2^+2Fc^2^)/3'
_refine_ls_weighting_scheme calc
_refine_ls_wR_factor_gt .073
_refine_ls_wR_factor_ref .078
_reflns_number_gt 6349
_reflns_number_total 7806
_reflns_threshold_expression I>2\s(I)
_cod_data_source_file om6078.cif
_cod_data_source_block I
_cod_depositor_comments
;
The following automatic conversions were performed:
'_symmetry_cell_setting' value ' monoclinic ' changed to 'monoclinic'
according to '/home/saulius/struct/CIF-dictionaries/cif_core.dic'
dictionary named 'cif_core.dic' version 2.4.1 from 2010-06-29.

Automatic conversion script
Id: cif_fix_enum 1527 2010-12-29 10:47:43Z saulius 

The following automatic conversions were performed:

'_symmetry_cell_setting' value ' monoclinic ' changed to 'monoclinic'
according to /home/saulius/struct/CIF-dictionaries/cif_core.dic
dictionary named 'cif_core.dic' version 2.4.1 from 2010-06-29.

Automatic conversion script
Id: cif_fix_values 1715 2011-07-08 13:25:40Z adriana 
;
_cod_original_cell_volume 2683.36(19)
_cod_original_sg_symbol_Hall ' -P 2ybc'
_cod_original_sg_symbol_H-M 'P 21/c'
_cod_database_code 2200965

loop_
_symmetry_equiv_pos_as_xyz
'x, y, z'
'-x, y+1/2, -z+1/2'
'-x, -y, -z'
'x, -y-1/2, z-1/2'

loop_
_atom_site_label
_atom_site_fract_x
_atom_site_fract_y
_atom_site_fract_z
_atom_site_U_iso_or_equiv
_atom_site_adp_type
_atom_site_calc_flag
_atom_site_refinement_flags
_atom_site_occupancy
_atom_site_disorder_assembly
_atom_site_disorder_group
_atom_site_type_symbol
Au .253610(11) .108658(8) .285428(7) .03034(5) Uani d . 1 . . Au
S1 .46076(8) .07925(6) .26427(6) .03776(19) Uani d . 1 . . S
S2 .32699(10) -.08061(7) .29502(7) .0497(2) Uani d . 1 . . S
P1 .05945(7) .16064(6) .29844(5) .02776(17) Uani d . 1 . . P
O1 -.2328(2) -.06842(16) .46939(14) .0382(5) Uani d . 1 . . O
O2 -.3150(3) .23938(18) -.02588(14) .0451(6) Uani d . 1 . . O
O3 .1353(2) .49484(16) .47388(15) .0412(6) Uani d . 1 . . O
N1 .5472(3) -.0759(2) .24463(18) .0397(7) Uani d . 1 . . N
C1 .4516(3) -.0328(2) .26652(19) .0335(7) Uani d . 1 . . C
C2 .5483(4) -.1701(3) .2446(3) .0504(10) Uani d . 1 . . C
H2A .5906 -.1905 .2032 .051(2) Uiso calc R 1 . . H
H2B .4567 -.1912 .2301 .051(2) Uiso calc R 1 . . H
C3 .6219(5) -.2052(3) .3269(3) .0606(12) Uani d . 1 . . C
H3A .6211 -.2671 .3248 .062(3) Uiso calc R 1 . . H
H3B .5790 -.1861 .3678 .062(3) Uiso calc R 1 . . H
H3C .7129 -.1850 .3411 .062(3) Uiso calc R 1 . . H
C4 .6530(3) -.0341(3) .2165(2) .0490(10) Uani d . 1 . . C
H4A .7315 -.0711 .2285 .051(2) Uiso calc R 1 . . H
H4B .6778 .0195 .2465 .051(2) Uiso calc R 1 . . H
C5 .6097(4) -.0155(3) .1257(3) .0608(12) Uani d . 1 . . C
H5A .6820 .0114 .1094 .062(3) Uiso calc R 1 . . H
H5B .5336 .0225 .1139 .062(3) Uiso calc R 1 . . H
H5C .5856 -.0684 .0958 .062(3) Uiso calc R 1 . . H
C6 -.0265(3) .0929(2) .35418(18) .0267(6) Uani d . 1 . . C
C7 -.0019(3) .0053(2) .36057(18) .0290(6) Uani d . 1 . . C
H7 .0631 -.0184 .3382 .0411(17) Uiso calc R 1 . . H
C8 -.0716(3) -.0466(2) .39905(18) .0305(7) Uani d . 1 . . C
H8 -.0539 -.1055 .4033 .0411(17) Uiso calc R 1 . . H
C9 -.1686(3) -.0123(2) .43189(18) .0288(6) Uani d . 1 . . C
C10 -.1939(3) .0743(2) .42636(19) .0300(6) Uani d . 1 . . C
H10 -.2597 .0976 .4483 .0411(17) Uiso calc R 1 . . H
C11 -.1219(3) .1266(2) .38838(19) .0286(6) Uani d . 1 . . C
H11 -.1378 .1858 .3858 .0411(17) Uiso calc R 1 . . H
C12 -.3418(4) -.0358(3) .4969(2) .0454(9) Uani d . 1 . . C
H12A -.3789 -.0813 .5226 .062(3) Uiso calc R 1 . . H
H12B -.4096 -.0138 .4507 .062(3) Uiso calc R 1 . . H
H12C -.3105 .0097 .5361 .062(3) Uiso calc R 1 . . H
C13 -.0581(3) .1809(2) .20087(18) .0290(6) Uani d . 1 . . C
C14 -.1937(3) .1886(3) .1924(2) .0430(9) Uani d . 1 . . C
H14 -.2262 .1800 .2382 .0411(17) Uiso calc R 1 . . H
C15 -.2816(3) .2085(3) .1184(2) .0418(9) Uani d . 1 . . C
H15 -.3725 .2147 .1145 .0411(17) Uiso calc R 1 . . H
C16 -.2358(3) .2194(2) .0501(2) .0337(7) Uani d . 1 . . C
C17 -.1014(3) .2104(3) .0572(2) .0431(9) Uani d . 1 . . C
H17 -.0696 .2178 .0109 .0411(17) Uiso calc R 1 . . H
C18 -.0143(3) .1910(2) .1305(2) .0380(8) Uani d . 1 . . C
H18 .0763 .1843 .1338 .0411(17) Uiso calc R 1 . . H
C19 -.4478(4) .2637(3) -.0308(2) .0543(11) Uani d . 1 . . C
H19A -.4938 .2768 -.0870 .062(3) Uiso calc R 1 . . H
H19B -.4475 .3136 .0030 .062(3) Uiso calc R 1 . . H
H19C -.4928 .2171 -.0116 .062(3) Uiso calc R 1 . . H
C20 .0797(3) .2620(2) .35186(18) .0273(6) Uani d . 1 . . C
C21 .1594(3) .2661(2) .4318(2) .0324(7) Uani d . 1 . . C
H21 .2001 .2160 .4572 .0411(17) Uiso calc R 1 . . H
C22 .1801(3) .3425(2) .4751(2) .0342(7) Uani d . 1 . . C
H22 .2344 .3438 .5290 .0411(17) Uiso calc R 1 . . H
C23 .1207(3) .4162(2) .4384(2) .0314(7) Uani d . 1 . . C
C24 .0410(4) .4133(2) .3586(2) .0410(8) Uani d . 1 . . C
H24 .0006 .4636 .3334 .0411(17) Uiso calc R 1 . . H
C25 .0205(3) .3371(2) .3158(2) .0368(8) Uani d . 1 . . C
H25 -.0339 .3361 .2619 .0411(17) Uiso calc R 1 . . H
C26 .2102(4) .5013(3) .5563(2) .0518(10) Uani d . 1 . . C
H26A .2130 .5604 .5737 .062(3) Uiso calc R 1 . . H
H26B .2998 .4811 .5617 .062(3) Uiso calc R 1 . . H
H26C .1691 .4668 .5902 .062(3) Uiso calc R 1 . . H

loop_
_atom_site_aniso_label
_atom_site_aniso_U_11
_atom_site_aniso_U_22
_atom_site_aniso_U_33
_atom_site_aniso_U_12
_atom_site_aniso_U_13
_atom_site_aniso_U_23
Au .02452(7) .03545(8) .03282(7) .00610(5) .01078(5) .00062(5)
S1 .0274(4) .0366(5) .0528(5) .0053(4) .0168(4) .0001(4)
S2 .0387(5) .0437(5) .0709(7) -.0003(4) .0220(5) -.0021(5)
P1 .0241(3) .0298(4) .0312(4) .0044(3) .0106(3) .0016(3)
O1 .0408(13) .0359(14) .0397(12) -.0054(11) .0138(10) .0065(11)
O2 .0451(14) .0529(17) .0336(12) .0053(13) .0039(11) .0077(12)
O3 .0493(14) .0327(13) .0435(13) -.0010(12) .0158(11) -.0069(11)
N1 .0327(14) .0383(17) .0468(17) .0099(14) .0087(13) -.0099(14)
C1 .0281(14) .0358(19) .0358(16) .0082(14) .0071(12) -.0046(15)
C2 .047(2) .043(2) .058(2) .0076(19) .0103(18) -.020(2)
C3 .066(3) .037(2) .072(3) .013(2) .006(2) -.012(2)
C4 .0287(16) .067(3) .054(2) .0093(18) .0155(16) -.010(2)
C5 .051(2) .079(3) .058(3) .006(2) .024(2) -.012(2)
C6 .0260(13) .0284(16) .0257(14) .0012(12) .0067(11) .0019(12)
C7 .0251(13) .0309(17) .0290(14) .0035(13) .0037(11) -.0050(13)
C8 .0316(15) .0233(15) .0325(15) .0001(13) .0015(12) -.0012(13)
C9 .0283(14) .0302(17) .0252(14) -.0039(13) .0024(11) .0015(13)
C10 .0302(15) .0308(17) .0308(15) .0024(14) .0115(12) -.0025(13)
C11 .0317(15) .0249(16) .0302(15) .0041(13) .0101(12) .0001(13)
C12 .045(2) .053(3) .0417(19) -.0081(19) .0189(16) .0039(18)
C13 .0273(14) .0304(17) .0305(14) .0036(13) .0100(12) .0005(13)
C14 .0317(16) .067(3) .0317(16) .0077(17) .0110(13) .0033(17)
C15 .0292(15) .057(2) .0394(18) .0064(16) .0089(14) .0048(17)
C16 .0363(16) .0290(17) .0337(16) .0017(14) .0057(13) .0043(14)
C17 .0441(19) .054(2) .0375(18) .0066(18) .0213(16) .0127(17)
C18 .0325(16) .046(2) .0390(17) .0070(15) .0163(14) .0081(16)
C19 .045(2) .066(3) .044(2) .007(2) -.0038(17) .004(2)
C20 .0221(13) .0304(16) .0324(15) .0009(12) .0127(11) .0017(13)
C21 .0323(15) .0288(17) .0358(16) .0049(14) .0089(13) .0051(14)
C22 .0310(15) .039(2) .0313(16) .0010(14) .0056(13) .0007(14)
C23 .0291(15) .0305(17) .0382(17) -.0015(13) .0151(13) -.0011(14)
C24 .047(2) .0325(18) .0407(19) .0079(16) .0078(16) .0052(16)
C25 .0375(17) .0359(19) .0335(16) .0035(15) .0033(14) .0026(15)
C26 .056(2) .047(2) .049(2) .001(2) .0097(19) -.014(2)

loop_
_atom_type_symbol
_atom_type_description
_atom_type_scat_dispersion_real
_atom_type_scat_dispersion_imag
_atom_type_scat_source
C C .0033 .0016 'International Tables Vol C Tables 4.2.6.8 and 6.1.1.4'
H H .0000 .0000 'International Tables Vol C Tables 4.2.6.8 and 6.1.1.4'
Au Au -2.0133 8.8022 'International Tables Vol C Tables 4.2.6.8 and 6.1.1.4'
N N .0061 .0033 'International Tables Vol C Tables 4.2.6.8 and 6.1.1.4'
O O .0106 .0060 'International Tables Vol C Tables 4.2.6.8 and 6.1.1.4'
P P .1023 .0942 'International Tables Vol C Tables 4.2.6.8 and 6.1.1.4'
S S .1246 .1234 'International Tables Vol C Tables 4.2.6.8 and 6.1.1.4'

loop_
_geom_angle_atom_site_label_1
_geom_angle_atom_site_label_2
_geom_angle_atom_site_label_3
_geom_angle
_geom_angle_publ_flag
P1 Au S1 169.80(3) y
C1 S1 Au 97.80(11) y
C13 P1 C6 105.77(14) y
C13 P1 C20 105.36(15) y
C6 P1 C20 104.94(14) y
C13 P1 Au 112.46(10) y
C6 P1 Au 115.23(11) y
C20 P1 Au 112.26(9) y
C9 O1 C12 117.1(3) y
C16 O2 C19 116.8(3) y
C23 O3 C26 118.0(3) y
C1 N1 C4 123.2(3) y
C1 N1 C2 120.7(3) y
C4 N1 C2 116.1(3) y
N1 C1 S2 123.3(3) y
N1 C1 S1 116.6(3) y
S2 C1 S1 120.05(18) y
N1 C2 C3 111.5(3) ?
N1 C2 H2A 109.3 ?
C3 C2 H2A 109.3 ?
N1 C2 H2B 109.3 ?
C3 C2 H2B 109.3 ?
H2A C2 H2B 108.0 ?
C2 C3 H3A 109.5 ?
C2 C3 H3B 109.5 ?
H3A C3 H3B 109.5 ?
C2 C3 H3C 109.5 ?
H3A C3 H3C 109.5 ?
H3B C3 H3C 109.5 ?
N1 C4 C5 111.8(3) ?
N1 C4 H4A 109.3 ?
C5 C4 H4A 109.3 ?
N1 C4 H4B 109.3 ?
C5 C4 H4B 109.3 ?
H4A C4 H4B 107.9 ?
C4 C5 H5A 109.5 ?
C4 C5 H5B 109.5 ?
H5A C5 H5B 109.5 ?
C4 C5 H5C 109.5 ?
H5A C5 H5C 109.5 ?
H5B C5 H5C 109.5 ?
C11 C6 C7 118.7(3) ?
C11 C6 P1 120.6(2) ?
C7 C6 P1 120.6(2) ?
C8 C7 C6 120.7(3) ?
C8 C7 H7 119.7 ?
C6 C7 H7 119.7 ?
C7 C8 C9 120.1(3) ?
C7 C8 H8 119.9 ?
C9 C8 H8 119.9 ?
O1 C9 C10 123.8(3) ?
O1 C9 C8 116.2(3) ?
C10 C9 C8 120.0(3) ?
C9 C10 C11 119.7(3) ?
C9 C10 H10 120.2 ?
C11 C10 H10 120.2 ?
C6 C11 C10 120.8(3) ?
C6 C11 H11 119.6 ?
C10 C11 H11 119.6 ?
O1 C12 H12A 109.5 ?
O1 C12 H12B 109.5 ?
H12A C12 H12B 109.5 ?
O1 C12 H12C 109.5 ?
H12A C12 H12C 109.5 ?
H12B C12 H12C 109.5 ?
C14 C13 C18 117.4(3) ?
C14 C13 P1 122.2(2) ?
C18 C13 P1 120.4(2) ?
C15 C14 C13 121.7(3) ?
C15 C14 H14 119.2 ?
C13 C14 H14 119.2 ?
C14 C15 C16 119.9(3) ?
C14 C15 H15 120.1 ?
C16 C15 H15 120.1 ?
O2 C16 C17 116.6(3) ?
O2 C16 C15 124.2(3) ?
C17 C16 C15 119.2(3) ?
C18 C17 C16 120.9(3) ?
C18 C17 H17 119.5 ?
C16 C17 H17 119.5 ?
C17 C18 C13 121.0(3) ?
C17 C18 H18 119.5 ?
C13 C18 H18 119.5 ?
O2 C19 H19A 109.5 ?
O2 C19 H19B 109.5 ?
H19A C19 H19B 109.5 ?
O2 C19 H19C 109.5 ?
H19A C19 H19C 109.5 ?
H19B C19 H19C 109.5 ?
C25 C20 C21 118.0(3) ?
C25 C20 P1 122.8(2) ?
C21 C20 P1 119.2(2) ?
C22 C21 C20 121.5(3) ?
C22 C21 H21 119.2 ?
C20 C21 H21 119.2 ?
C21 C22 C23 119.7(3) ?
C21 C22 H22 120.2 ?
C23 C22 H22 120.2 ?
O3 C23 C24 115.3(3) ?
O3 C23 C22 125.1(3) ?
C24 C23 C22 119.6(3) ?
C23 C24 C25 120.6(3) ?
C23 C24 H24 119.7 ?
C25 C24 H24 119.7 ?
C20 C25 C24 120.6(3) ?
C20 C25 H25 119.7 ?
C24 C25 H25 119.7 ?
O3 C26 H26A 109.5 ?
O3 C26 H26B 109.5 ?
H26A C26 H26B 109.5 ?
O3 C26 H26C 109.5 ?
H26A C26 H26C 109.5 ?
H26B C26 H26C 109.5 ?

loop_
_geom_bond_atom_site_label_1
_geom_bond_atom_site_label_2
_geom_bond_site_symmetry_2
_geom_bond_distance
_geom_bond_publ_flag
Au P1 . 2.2528(7) y
Au S1 . 2.3350(8) y
S1 C1 . 1.760(4) y
S2 C1 . 1.683(3) y
P1 C13 . 1.808(3) y
P1 C6 . 1.814(3) y
P1 C20 . 1.813(3) y
O1 C9 . 1.364(4) y
O1 C12 . 1.438(4) y
O2 C16 . 1.371(4) y
O2 C19 . 1.420(4) y
O3 C23 . 1.362(4) y
O3 C26 . 1.414(4) y
N1 C1 . 1.339(4) y
N1 C4 . 1.471(5) y
N1 C2 . 1.476(5) y
C2 C3 . 1.508(6) ?
C2 H2A . .9800 ?
C2 H2B . .9800 ?
C3 H3A . .9700 ?
C3 H3B . .9700 ?
C3 H3C . .9700 ?
C4 C5 . 1.516(6) ?
C4 H4A . .9800 ?
C4 H4B . .9800 ?
C5 H5A . .9700 ?
C5 H5B . .9700 ?
C5 H5C . .9700 ?
C6 C11 . 1.386(4) ?
C6 C7 . 1.396(4) ?
C7 C8 . 1.369(4) ?
C7 H7 . .9400 ?
C8 C9 . 1.390(4) ?
C8 H8 . .9400 ?
C9 C10 . 1.380(5) ?
C10 C11 . 1.385(4) ?
C10 H10 . .9400 ?
C11 H11 . .9400 ?
C12 H12A . .9700 ?
C12 H12B . .9700 ?
C12 H12C . .9700 ?
C13 C14 . 1.391(4) ?
C13 C18 . 1.400(4) ?
C14 C15 . 1.380(5) ?
C14 H14 . .9400 ?
C15 C16 . 1.380(5) ?
C15 H15 . .9400 ?
C16 C17 . 1.385(4) ?
C17 C18 . 1.366(5) ?
C17 H17 . .9400 ?
C18 H18 . .9400 ?
C19 H19A . .9700 ?
C19 H19B . .9700 ?
C19 H19C . .9700 ?
C20 C25 . 1.393(5) ?
C20 C21 . 1.393(4) ?
C21 C22 . 1.390(5) ?
C21 H21 . .9400 ?
C22 C23 . 1.379(5) ?
C22 H22 . .9400 ?
C23 C24 . 1.391(5) ?
C24 C25 . 1.384(5) ?
C24 H24 . .9400 ?
C25 H25 . .9400 ?
C26 H26A . .9700 ?
C26 H26B . .9700 ?
C26 H26C . .9700 ?
